data_4084217
loop_
_publ_author_name
'Johnson, Miles W.'
'DiPasquale, Antonio G.'
'Bergman, Robert G.'
'Toste, F. Dean'

_publ_section_title
;
 Synthesis of Stable Gold(III) Pincer Complexes with Anionic Heteroatom
 Donors.
;
_journal_issue 16
_journal_name_full Organometallics
_journal_page_first 4169
_journal_page_last 4172
_journal_paper_doi 10.1021/om500663m
_journal_volume 33
_journal_year 2014
_chemical_formula_sum 'C27 H29 Au Cl5 N3 O2'
_chemical_formula_weight 801.75
_chemical_name_common MWJ-V-158
_chemical_name_systematic
;
 ?
;
_space_group_IT_number 62
_symmetry_cell_setting orthorhombic
_symmetry_space_group_name_Hall '-P 2ac 2n'
_symmetry_space_group_name_H-M 'P n m a'
_atom_sites_solution_hydrogens geom
_atom_sites_solution_primary direct
_atom_sites_solution_secondary difmap
_audit_creation_method SHELXL-97
_cell_angle_alpha 90.00
_cell_angle_beta 90.00
_cell_angle_gamma 90.00
_cell_formula_units_Z 4
_cell_length_a 14.3623(9)
_cell_length_b 11.9116(8)
_cell_length_c 17.6194(11)
_cell_measurement_reflns_used 9898
_cell_measurement_temperature 100(2)
_cell_measurement_theta_max 25.35
_cell_measurement_theta_min 2.50
_cell_volume 3014.3(3)
_computing_cell_refinement 'Bruker SAINT'
_computing_data_collection 'Bruker APEX2'
_computing_data_reduction 'Bruker SAINT'
_computing_molecular_graphics ORTEP-32
_computing_publication_material WinGX
_computing_structure_refinement 'SHELXL-97 (Sheldrick, 2008)'
_computing_structure_solution 'SHELXS-97 (Sheldrick, 2008)'
_diffrn_ambient_temperature 100(2)
_diffrn_detector_area_resol_mean 8.366
_diffrn_measured_fraction_theta_full 0.999
_diffrn_measured_fraction_theta_max 0.994
_diffrn_measurement_device_type 'Bruker APEX-II CCD'
_diffrn_measurement_method 'phi and omega scans'
_diffrn_radiation_monochromator 'QUAZAR multilayer mirrors'
_diffrn_radiation_source 'microfocus sealed tube'
_diffrn_radiation_type MoK\a
_diffrn_radiation_wavelength 0.71073
_diffrn_reflns_av_R_equivalents 0.0298
_diffrn_reflns_av_sigmaI/netI 0.0143
_diffrn_reflns_limit_h_max 17
_diffrn_reflns_limit_h_min -17
_diffrn_reflns_limit_k_max 14
_diffrn_reflns_limit_k_min -11
_diffrn_reflns_limit_l_max 19
_diffrn_reflns_limit_l_min -21
_diffrn_reflns_number 39192
_diffrn_reflns_theta_full 25.00
_diffrn_reflns_theta_max 25.37
_diffrn_reflns_theta_min 1.83
_exptl_absorpt_coefficient_mu 5.353
_exptl_absorpt_correction_T_max 0.7756
_exptl_absorpt_correction_T_min 0.6166
_exptl_absorpt_correction_type multi-scan
_exptl_absorpt_process_details SADABS
_exptl_crystal_colour orange
_exptl_crystal_density_diffrn 1.767
_exptl_crystal_density_method 'not measured'
_exptl_crystal_description block
_exptl_crystal_F_000 1568
_exptl_crystal_size_max 0.10
_exptl_crystal_size_mid 0.05
_exptl_crystal_size_min 0.05
_refine_diff_density_max 2.420
_refine_diff_density_min -2.036
_refine_diff_density_rms 0.137
_refine_ls_extinction_method none
_refine_ls_goodness_of_fit_ref 1.064
_refine_ls_hydrogen_treatment constr
_refine_ls_matrix_type full
_refine_ls_number_parameters 206
_refine_ls_number_reflns 2896
_refine_ls_number_restraints 0
_refine_ls_restrained_S_all 1.064
_refine_ls_R_factor_all 0.0313
_refine_ls_R_factor_gt 0.0295
_refine_ls_shift/su_max 0.001
_refine_ls_shift/su_mean 0.000
_refine_ls_structure_factor_coef Fsqd
_refine_ls_weighting_details 'calc w=1/[\s^2^(Fo^2^)+(0.0000P)^2^+31.9214P] where P=(Fo^2^+2Fc^2^)/3'
_refine_ls_weighting_scheme calc
_refine_ls_wR_factor_gt 0.0666
_refine_ls_wR_factor_ref 0.0677
_reflns_number_gt 2759
_reflns_number_total 2896
_reflns_threshold_expression >2sigma(I)
_cod_data_source_file om500663m_si_002.cif
_cod_data_source_block cpd6
_cod_depositor_comments
;
The following automatic conversions were performed:

'_symmetry_cell_setting' value 'Orthorhombic' changed to
'orthorhombic' according to
/usr/data/users/saulius/crontab/automatic-downloads/rss-feeds/ACS/lib/dictionaries/cif_core.dic
dictionary named 'cif_core.dic' version 2.4.2 from 2011-04-26.

Automatic conversion script
Id: cif_fix_values 2281 2013-09-26 08:29:07Z andrius 

 Adding full bibliography for 4084216--4084222.cif.
;
_cod_original_sg_symbol_H-M Pnma
_cod_database_code 4084217

loop_
_symmetry_equiv_pos_as_xyz
'x, y, z'
'-x+1/2, -y, z+1/2'
'-x, y+1/2, -z'
'x+1/2, -y+1/2, -z+1/2'
'-x, -y, -z'
'x-1/2, y, -z-1/2'
'x, -y-1/2, z'
'-x-1/2, y-1/2, z-1/2'

loop_
_atom_site_label
_atom_site_type_symbol
_atom_site_fract_x
_atom_site_fract_y
_atom_site_fract_z
_atom_site_U_iso_or_equiv
_atom_site_adp_type
_atom_site_occupancy
_atom_site_symmetry_multiplicity
_atom_site_calc_flag
_atom_site_refinement_flags
C2 C 0.1587(5) 0.2500 0.2737(4) 0.037(2) Uani 1 2 d S
H19 H 0.1813 0.2500 0.2231 0.045 Uiso 1 2 calc SR
C3 C 0.0631(5) 0.2500 0.2886(4) 0.036(2) Uani 1 2 d S
H20 H 0.0203 0.2500 0.2475 0.043 Uiso 1 2 calc SR
C4 C 0.0298(5) 0.2500 0.3620(4) 0.0262(17) Uani 1 2 d S
H21 H -0.0352 0.2500 0.3718 0.031 Uiso 1 2 calc SR
C6 C 0.0732(4) 0.2500 0.5053(4) 0.0176(14) Uani 1 2 d S
C7 C 0.3240(5) 0.2500 0.3311(4) 0.0274(18) Uani 1 2 d S
C8 C 0.1450(4) 0.2500 0.6288(4) 0.0174(14) Uani 1 2 d S
C9 C 0.1445(4) 0.1480(5) 0.6678(3) 0.0293(12) Uani 1 1 d .
C10 C 0.1408(4) 0.1491(5) 0.7467(3) 0.0296(12) Uani 1 1 d .
H10 H 0.1400 0.0800 0.7736 0.036 Uiso 1 1 calc R
C11 C 0.1384(4) 0.2500 0.7871(4) 0.0193(15) Uani 1 2 d S
C12 C 0.1504(7) 0.0395(6) 0.6257(4) 0.073(3) Uani 1 1 d .
H22A H 0.1469 -0.0230 0.6617 0.110 Uiso 1 1 calc R
H22B H 0.2097 0.0359 0.5981 0.110 Uiso 1 1 calc R
H22C H 0.0987 0.0343 0.5896 0.110 Uiso 1 1 calc R
C13 C 0.1338(5) 0.2500 0.8730(4) 0.0249(16) Uani 1 2 d S
H18A H 0.1500 0.1753 0.8921 0.037 Uiso 0.50 1 calc PR
H18B H 0.0705 0.2694 0.8893 0.037 Uiso 0.50 1 calc PR
H18C H 0.1778 0.3054 0.8931 0.037 Uiso 0.50 1 calc PR
C14 C 0.4637(4) 0.2500 0.4082(4) 0.0195(15) Uani 1 2 d S
C15 C 0.5104(3) 0.1478(4) 0.4126(3) 0.0208(11) Uani 1 1 d .
C16 C 0.6074(3) 0.1503(4) 0.4218(3) 0.0198(10) Uani 1 1 d .
H14 H 0.6405 0.0814 0.4248 0.024 Uiso 1 1 calc R
C17 C 0.6560(4) 0.2500 0.4267(4) 0.0161(14) Uani 1 2 d S
C18 C 0.4582(4) 0.0386(5) 0.4079(4) 0.0353(14) Uani 1 1 d .
H17A H 0.5023 -0.0240 0.4115 0.053 Uiso 1 1 calc R
H17B H 0.4250 0.0346 0.3595 0.053 Uiso 1 1 calc R
H17C H 0.4135 0.0341 0.4498 0.053 Uiso 1 1 calc R
C19 C 0.7613(4) 0.2500 0.4350(4) 0.0211(15) Uani 1 2 d S
H16A H 0.7795 0.1957 0.4740 0.032 Uiso 0.50 1 calc PR
H16B H 0.7824 0.3251 0.4498 0.032 Uiso 0.50 1 calc PR
H16C H 0.7899 0.2292 0.3865 0.032 Uiso 0.50 1 calc PR
C20 C 0.8959(10) 0.4072(11) 0.6620(5) 0.147(7) Uani 1 1 d .
H20A H 0.8845 0.3257 0.6564 0.176 Uiso 1 1 calc R
H20B H 0.9616 0.4199 0.6471 0.176 Uiso 1 1 calc R
N1 N 0.1835(4) 0.2500 0.4039(3) 0.0156(12) Uani 1 2 d S
N2 N 0.3643(4) 0.2500 0.4010(3) 0.0208(13) Uani 1 2 d S
N3 N 0.1515(4) 0.2500 0.5484(3) 0.0169(12) Uani 1 2 d S
O1 O -0.0071(3) 0.2500 0.5290(3) 0.0254(12) Uani 1 2 d S
O2 O 0.3640(4) 0.2500 0.2701(3) 0.0475(19) Uani 1 2 d S
Cl2 Cl 0.82993(13) 0.47122(14) 0.59432(9) 0.0482(4) Uani 1 1 d .
Cl3 Cl 0.89062(15) 0.4320(4) 0.74787(12) 0.1428(18) Uani 1 1 d .
C1 C 0.2187(5) 0.2500 0.3342(4) 0.0243(16) Uani 1 2 d S
C5 C 0.0929(4) 0.2500 0.4210(4) 0.0165(14) Uani 1 2 d S
Cl4 Cl 0.37391(12) 0.2500 0.58564(10) 0.0314(5) Uani 1 2 d S
Au1 Au 0.271895(16) 0.2500 0.488058(14) 0.01598(9) Uani 1 2 d S

loop_
_atom_site_aniso_label
_atom_site_aniso_U_11
_atom_site_aniso_U_22
_atom_site_aniso_U_33
_atom_site_aniso_U_23
_atom_site_aniso_U_13
_atom_site_aniso_U_12
C2 0.014(4) 0.084(7) 0.014(4) 0.000 0.000(3) 0.000
C3 0.013(4) 0.075(7) 0.019(4) 0.000 -0.005(3) 0.000
C4 0.012(3) 0.044(5) 0.023(4) 0.000 -0.003(3) 0.000
C6 0.012(3) 0.020(3) 0.021(4) 0.000 0.002(3) 0.000
C7 0.013(3) 0.056(5) 0.013(4) 0.000 0.001(3) 0.000
C8 0.010(3) 0.029(4) 0.013(3) 0.000 0.002(3) 0.000
C9 0.042(3) 0.029(3) 0.017(3) -0.003(2) 0.004(2) -0.001(3)
C10 0.042(3) 0.028(3) 0.018(3) 0.004(2) 0.004(2) -0.002(3)
C11 0.010(3) 0.032(4) 0.015(3) 0.000 0.003(3) 0.000
C12 0.168(9) 0.027(4) 0.025(4) 0.003(3) 0.011(5) 0.001(5)
C13 0.021(4) 0.038(4) 0.016(4) 0.000 0.002(3) 0.000
C14 0.009(3) 0.041(4) 0.009(3) 0.000 0.000(2) 0.000
C15 0.016(2) 0.033(3) 0.013(2) 0.001(2) 0.0006(18) -0.004(2)
C16 0.015(2) 0.029(3) 0.016(2) 0.003(2) -0.0006(19) 0.002(2)
C17 0.011(3) 0.028(4) 0.009(3) 0.000 0.000(2) 0.000
C18 0.022(3) 0.038(3) 0.046(4) 0.003(3) -0.004(2) -0.008(3)
C19 0.013(3) 0.031(4) 0.020(4) 0.000 0.000(3) 0.000
C20 0.229(15) 0.154(12) 0.057(6) -0.041(7) -0.058(8) 0.154(12)
N1 0.008(3) 0.026(3) 0.014(3) 0.000 0.000(2) 0.000
N2 0.010(3) 0.042(4) 0.011(3) 0.000 0.001(2) 0.000
N3 0.010(3) 0.026(3) 0.015(3) 0.000 0.003(2) 0.000
O1 0.012(2) 0.041(3) 0.023(3) 0.000 0.003(2) 0.000
O2 0.013(3) 0.118(6) 0.011(3) 0.000 0.001(2) 0.000
Cl2 0.0630(11) 0.0364(9) 0.0451(9) 0.0003(7) -0.0131(8) -0.0043(8)
Cl3 0.0470(11) 0.348(6) 0.0334(10) 0.015(2) 0.0041(9) 0.040(2)
C1 0.017(3) 0.044(5) 0.012(3) 0.000 0.000(3) 0.000
C5 0.011(3) 0.022(4) 0.017(3) 0.000 0.000(3) 0.000
Cl4 0.0148(8) 0.0671(14) 0.0122(8) 0.000 -0.0035(6) 0.000
Au1 0.00823(13) 0.03029(15) 0.00943(13) 0.000 0.00029(10) 0.000

loop_
_atom_type_symbol
_atom_type_description
_atom_type_scat_dispersion_real
_atom_type_scat_dispersion_imag
_atom_type_scat_source
C C 0.0033 0.0016 'International Tables Vol C Tables 4.2.6.8 and 6.1.1.4'
H H 0.0000 0.0000 'International Tables Vol C Tables 4.2.6.8 and 6.1.1.4'
N N 0.0061 0.0033 'International Tables Vol C Tables 4.2.6.8 and 6.1.1.4'
O O 0.0106 0.0060 'International Tables Vol C Tables 4.2.6.8 and 6.1.1.4'
Cl Cl 0.1484 0.1585 'International Tables Vol C Tables 4.2.6.8 and 6.1.1.4'
Au Au -2.0133 8.8022 'International Tables Vol C Tables 4.2.6.8 and 6.1.1.4'

loop_
_geom_angle_atom_site_label_1
_geom_angle_atom_site_label_2
_geom_angle_atom_site_label_3
_geom_angle
_geom_angle_site_symmetry_1
_geom_angle_site_symmetry_3
C1 C2 C3 118.2(7) . .
C1 C2 H19 120.9 . .
C3 C2 H19 120.9 . .
C4 C3 C2 121.1(7) . .
C4 C3 H20 119.4 . .
C2 C3 H20 119.4 . .
C3 C4 C5 118.7(7) . .
C3 C4 H21 120.7 . .
C5 C4 H21 120.7 . .
O1 C6 N3 126.0(6) . .
O1 C6 C5 120.7(6) . .
N3 C6 C5 113.2(5) . .
O2 C7 N2 126.7(6) . .
O2 C7 C1 120.2(6) . .
N2 C7 C1 113.1(6) . .
C9 C8 C9 121.0(6) 7_565 .
C9 C8 N3 119.4(3) 7_565 .
C9 C8 N3 119.4(3) . .
C10 C9 C8 118.9(5) . .
C10 C9 C12 120.4(5) . .
C8 C9 C12 120.6(5) . .
C9 C10 C11 121.2(5) . .
C9 C10 H10 119.4 . .
C11 C10 H10 119.4 . .
C10 C11 C10 118.7(6) . 7_565
C10 C11 C13 120.7(3) . .
C10 C11 C13 120.7(3) 7_565 .
C9 C12 H22A 109.5 . .
C9 C12 H22B 109.5 . .
H22A C12 H22B 109.5 . .
C9 C12 H22C 109.5 . .
H22A C12 H22C 109.5 . .
H22B C12 H22C 109.5 . .
C11 C13 H18A 109.5 . .
C11 C13 H18B 109.5 . .
H18A C13 H18B 109.5 . .
C11 C13 H18C 109.5 . .
H18A C13 H18C 109.5 . .
H18B C13 H18C 109.5 . .
C15 C14 C15 122.0(6) 7_565 .
C15 C14 N2 119.0(3) 7_565 .
C15 C14 N2 119.0(3) . .
C14 C15 C16 117.8(5) . .
C14 C15 C18 120.9(4) . .
C16 C15 C18 121.3(5) . .
C17 C16 C15 121.8(5) . .
C17 C16 H14 119.1 . .
C15 C16 H14 119.1 . .
C16 C17 C16 118.7(6) . 7_565
C16 C17 C19 120.6(3) . .
C16 C17 C19 120.6(3) 7_565 .
C15 C18 H17A 109.5 . .
C15 C18 H17B 109.5 . .
H17A C18 H17B 109.5 . .
C15 C18 H17C 109.5 . .
H17A C18 H17C 109.5 . .
H17B C18 H17C 109.5 . .
C17 C19 H16A 109.5 . .
C17 C19 H16B 109.5 . .
H16A C19 H16B 109.5 . .
C17 C19 H16C 109.5 . .
H16A C19 H16C 109.5 . .
H16B C19 H16C 109.5 . .
Cl3 C20 Cl2 125.0(6) . .
Cl3 C20 H20A 106.1 . .
Cl2 C20 H20A 106.1 . .
Cl3 C20 H20B 106.1 . .
Cl2 C20 H20B 106.1 . .
H20A C20 H20B 106.3 . .
C1 N1 C5 125.4(6) . .
C1 N1 Au1 117.1(4) . .
C5 N1 Au1 117.5(4) . .
C7 N2 C14 120.3(6) . .
C7 N2 Au1 114.0(4) . .
C14 N2 Au1 125.7(4) . .
C6 N3 C8 120.3(5) . .
C6 N3 Au1 114.4(4) . .
C8 N3 Au1 125.4(4) . .
N1 C1 C2 118.6(6) . .
N1 C1 C7 114.4(6) . .
C2 C1 C7 127.0(7) . .
N1 C5 C4 118.0(6) . .
N1 C5 C6 113.8(6) . .
C4 C5 C6 128.1(6) . .
N1 Au1 N2 81.4(2) . .
N1 Au1 N3 81.0(2) . .
N2 Au1 N3 162.4(2) . .
N1 Au1 Cl4 179.86(16) . .
N2 Au1 Cl4 98.70(16) . .
N3 Au1 Cl4 98.85(16) . .

loop_
_geom_bond_atom_site_label_1
_geom_bond_atom_site_label_2
_geom_bond_distance
_geom_bond_site_symmetry_2
C2 C1 1.371(10) .
C2 C3 1.398(10) .
C2 H19 0.9500 .
C3 C4 1.378(11) .
C3 H20 0.9500 .
C4 C5 1.379(10) .
C4 H21 0.9500 .
C6 O1 1.227(8) .
C6 N3 1.357(8) .
C6 C5 1.511(9) .
C7 O2 1.218(9) .
C7 N2 1.361(9) .
C7 C1 1.513(9) .
C8 C9 1.395(6) 7_565
C8 C9 1.395(6) .
C8 N3 1.420(8) .
C9 C10 1.391(7) .
C9 C12 1.493(8) .
C10 C11 1.397(6) .
C10 H10 0.9500 .
C11 C10 1.397(6) 7_565
C11 C13 1.516(9) .
C12 H22A 0.9800 .
C12 H22B 0.9800 .
C12 H22C 0.9800 .
C13 H18A 0.9800 .
C13 H18B 0.9800 .
C13 H18C 0.9800 .
C14 C15 1.392(6) 7_565
C14 C15 1.392(6) .
C14 N2 1.433(8) .
C15 C16 1.403(6) .
C15 C18 1.503(7) .
C16 C17 1.381(6) .
C16 H14 0.9500 .
C17 C16 1.381(6) 7_565
C17 C19 1.519(9) .
C18 H17A 0.9800 .
C18 H17B 0.9800 .
C18 H17C 0.9800 .
C19 H16A 0.9800 .
C19 H16B 0.9800 .
C19 H16C 0.9800 .
C20 Cl3 1.544(9) .
C20 Cl2 1.703(8) .
C20 H20A 0.9900 .
C20 H20B 0.9900 .
N1 C1 1.329(9) .
N1 C5 1.336(8) .
N1 Au1 1.951(5) .
N2 Au1 2.029(5) .
N3 Au1 2.029(5) .
Cl4 Au1 2.2590(17) .
